data_7710917
loop_
_publ_author_name
'Mitzel, Norbert Werner'
'Aders, Niklas'
'Lamm, Jan-Hendrik'
'Beckmann, Jean Louis'
'Neumann, Beate'
'Stammler, Georg'

_publ_section_title
;
 Synthesis of bi- and tetradentate poly-Lewis acids by hydroalumination of
 poly-alkynyl-anthracene derivatives
;
_journal_name_full 'Dalton Transactions'
_journal_paper_doi 10.1039/D2DT02118H
_journal_year 2022
_chemical_formula_moiety 'C48 H52 Si4'
_chemical_formula_sum 'C48 H52 Si4'
_chemical_formula_weight 741.25
_space_group_crystal_system orthorhombic
_space_group_IT_number 56
_space_group_name_Hall '-P 2ab 2ac'
_space_group_name_H-M_alt 'P c c n'
_atom_sites_solution_hydrogens geom
_atom_sites_solution_primary dual
_audit_creation_date 2021-04-27
_audit_creation_method
;
Olex2 1.3-ac4
(compiled 2019.04.23 svn.r3594 for Rigaku Oxford Diffraction, GUI svn.r5739)
;
_audit_update_record
;
2022-04-01 deposited with the CCDC.	2022-08-08 downloaded from the CCDC.
;
_cell_angle_alpha 90
_cell_angle_beta 90
_cell_angle_gamma 90
_cell_formula_units_Z 4
_cell_length_a 11.6681(7)
_cell_length_b 21.2988(13)
_cell_length_c 18.9147(9)
_cell_measurement_reflns_used 4719
_cell_measurement_temperature 100.00(10)
_cell_measurement_theta_max 72.4220
_cell_measurement_theta_min 4.1210
_cell_volume 4700.6(5)
_computing_cell_refinement 'CrysAlisPro 1.171.41.104a (Rigaku OD, 2021)'
_computing_data_collection 'CrysAlisPro 1.171.41.104a (Rigaku OD, 2021)'
_computing_data_reduction 'CrysAlisPro 1.171.41.104a (Rigaku OD, 2021)'
_computing_molecular_graphics 'Olex2 (Dolomanov et al., 2009)'
_computing_publication_material 'Olex2 (Dolomanov et al., 2009)'
_computing_structure_refinement 'ShelXL (Sheldrick, 2015)'
_computing_structure_solution 'ShelXT (Sheldrick, 2015)'
_diffrn_ambient_environment N~2~
_diffrn_ambient_temperature 100.00(10)
_diffrn_detector 'CCD plate'
_diffrn_detector_area_resol_mean 5.3114
_diffrn_detector_type Atlas
_diffrn_measured_fraction_theta_full 0.976
_diffrn_measured_fraction_theta_max 0.953
_diffrn_measurement_details
;
List of Runs (angles in degrees, time in seconds):

  # Type    Start    End  Width  t~exp~   \w     \q     \k     \f   Frames
#--------------------------------------------------------------------------
  1  \w    -87.00 -20.00   1.00   16.50    --  -38.50 125.00   0.00   67
  2  \w   -110.00 -29.00   1.00   16.50    --  -38.50 -37.00  90.00   81
  3  \w     70.00  99.00   1.00   16.50    --   42.70  57.00  60.00   29
  4  \w     39.00 108.00   1.00  111.00    --  103.11-125.00-150.00   69
  5  \w     84.00 163.00   1.00  111.00    --  103.11  45.00  30.00   79
  6  \w    110.00 173.00   1.00  111.00    --  103.11 125.00-180.00   63
  7  \w     88.00 154.00   1.00  111.00    --  103.11  61.00 120.00   66
;
_diffrn_measurement_device 'four-circle diffractometer'
_diffrn_measurement_device_type 'SuperNova, Dual, Cu at home/near, Atlas'
_diffrn_measurement_method '\w scans'
_diffrn_orient_matrix_type 'CrysAlisPro convention (1999,Acta A55,543-557)'
_diffrn_orient_matrix_UB_11 0.1131702000
_diffrn_orient_matrix_UB_12 -0.0336578000
_diffrn_orient_matrix_UB_13 0.0180497000
_diffrn_orient_matrix_UB_21 -0.0566491000
_diffrn_orient_matrix_UB_22 -0.0637703000
_diffrn_orient_matrix_UB_23 -0.0161457000
_diffrn_orient_matrix_UB_31 0.0381266000
_diffrn_orient_matrix_UB_32 0.0054536000
_diffrn_orient_matrix_UB_33 -0.0776927000
_diffrn_radiation_monochromator mirror
_diffrn_radiation_probe x-ray
_diffrn_radiation_type 'Cu K\a'
_diffrn_radiation_wavelength 1.54184
_diffrn_reflns_av_R_equivalents 0.0508
_diffrn_reflns_av_unetI/netI 0.0493
_diffrn_reflns_Laue_measured_fraction_full 0.976
_diffrn_reflns_Laue_measured_fraction_max 0.953
_diffrn_reflns_limit_h_max 14
_diffrn_reflns_limit_h_min -13
_diffrn_reflns_limit_k_max 26
_diffrn_reflns_limit_k_min -26
_diffrn_reflns_limit_l_max 19
_diffrn_reflns_limit_l_min -23
_diffrn_reflns_number 10734
_diffrn_reflns_point_group_measured_fraction_full 0.976
_diffrn_reflns_point_group_measured_fraction_max 0.953
_diffrn_reflns_theta_full 67.684
_diffrn_reflns_theta_max 72.656
_diffrn_reflns_theta_min 4.151
_diffrn_source 'micro-focus sealed X-ray tube'
_diffrn_source_type 'SuperNova (Cu) X-ray Source'
_exptl_absorpt_coefficient_mu 1.381
_exptl_absorpt_correction_T_max 0.925
_exptl_absorpt_correction_T_min 0.867
_exptl_absorpt_correction_type analytical
_exptl_absorpt_process_details
;
CrysAlisPro 1.171.41.104a (Rigaku Oxford Diffraction, 2021)
Analytical numeric absorption correction using a multifaceted crystal
model based on expressions derived by R.C. Clark & J.S. Reid.
(Clark, R. C. & Reid, J. S. (1995). Acta Cryst. A51, 887-897)
Empirical absorption correction using spherical harmonics,
implemented in SCALE3 ABSPACK scaling algorithm.
;
_exptl_crystal_colour 'clear colourless'
_exptl_crystal_colour_lustre clear
_exptl_crystal_colour_primary colourless
_exptl_crystal_density_diffrn 1.047
_exptl_crystal_description irregular
_exptl_crystal_F_000 1584
_exptl_crystal_size_max 0.15
_exptl_crystal_size_mid 0.1
_exptl_crystal_size_min 0.06
_refine_diff_density_max 0.972
_refine_diff_density_min -0.484
_refine_diff_density_rms 0.085
_refine_ls_extinction_method none
_refine_ls_goodness_of_fit_ref 1.043
_refine_ls_hydrogen_treatment constr
_refine_ls_matrix_type full
_refine_ls_number_parameters 241
_refine_ls_number_reflns 4460
_refine_ls_number_restraints 0
_refine_ls_restrained_S_all 1.043
_refine_ls_R_factor_all 0.0931
_refine_ls_R_factor_gt 0.0738
_refine_ls_shift/su_max 0.000
_refine_ls_shift/su_mean 0.000
_refine_ls_structure_factor_coef Fsqd
_refine_ls_weighting_details 'w=1/[\s^2^(Fo^2^)+(0.1278P)^2^+3.2728P] where P=(Fo^2^+2Fc^2^)/3'
_refine_ls_weighting_scheme calc
_refine_ls_wR_factor_gt 0.2043
_refine_ls_wR_factor_ref 0.2273
_reflns_Friedel_coverage 0.000
_reflns_number_gt 3351
_reflns_number_total 4460
_reflns_threshold_expression 'I > 2\s(I)'
_cod_data_source_file d2dt02118h2.cif
_cod_data_source_block anti-4
_cod_database_code 7710917
_shelx_shelxl_version_number 2018/3
_chemical_oxdiff_formula 'C48 H52 Si4'
_shelx_space_group_comment
;
The symmetry employed for this shelxl refinement is uniquely defined
by the following loop, which should always be used as a source of
symmetry information in preference to the above space-group names.
They are only intended as comments.
;
_shelx_estimated_absorpt_t_max 0.922
_shelx_estimated_absorpt_t_min 0.820
_reflns_odcompleteness_completeness 97.38
_reflns_odcompleteness_iscentric 1
_reflns_odcompleteness_theta 66.97
_olex2_refinement_description
;
1. Fixed Uiso
 At 1.2 times of:
  All C(H) groups
 At 1.5 times of:
  All C(H,H,H) groups
2.a Ternary CH refined with riding coordinates:
 C3(H3), C10(H10)
2.b Aromatic/amide H refined with riding coordinates:
 C5(H5), C6(H6), C7(H7), C12(H12), C13(H13), C14(H14)
2.c Idealised Me refined as rotating group:
 C17(H17A,H17B,H17C), C18(H18A,H18B,H18C), C19(H19A,H19B,H19C), C22(H22A,H22B,
 H22C), C23(H23A,H23B,H23C), C24(H24A,H24B,H24C)
;
_olex2_date_sample_data_collection 2021-04-26
_olex2_submission_special_instructions 'No special instructions were received'
_oxdiff_exptl_absorpt_empirical_details
;
Empirical correction (ABSPACK) includes:
- Absorption correction using spherical harmonics
- Frame scaling
;
_oxdiff_exptl_absorpt_empirical_full_max 1.515
_oxdiff_exptl_absorpt_empirical_full_min 0.624

loop_
_space_group_symop_operation_xyz
'x, y, z'
'-x+1/2, -y+1/2, z'
'-x, y+1/2, -z+1/2'
'x+1/2, -y, -z+1/2'
'-x, -y, -z'
'x-1/2, y-1/2, -z'
'x, -y-1/2, z-1/2'
'-x-1/2, y, z-1/2'

loop_
_atom_site_label
_atom_site_type_symbol
_atom_site_fract_x
_atom_site_fract_y
_atom_site_fract_z
_atom_site_U_iso_or_equiv
_atom_site_adp_type
_atom_site_occupancy
_atom_site_site_symmetry_order
_atom_site_calc_flag
_atom_site_refinement_flags_posn
_atom_site_refinement_flags_adp
_atom_site_refinement_flags_occupancy
_atom_site_disorder_assembly
_atom_site_disorder_group
Si1 Si 1.20510(8) 0.37483(4) 0.48617(5) 0.0414(3) Uani 1 1 d . . . . .
Si2 Si 0.50402(9) 0.00132(4) 0.77201(5) 0.0415(3) Uani 1 1 d . . . . .
C1 C 0.9419(3) 0.23039(14) 0.53729(15) 0.0324(6) Uani 1 1 d . . . . .
C2 C 0.8719(3) 0.22592(13) 0.59766(15) 0.0303(6) Uani 1 1 d . . . . .
C3 C 0.8832(3) 0.26878(13) 0.66146(15) 0.0314(6) Uani 1 1 d . . . . .
H3 H 0.960067 0.289509 0.659757 0.038 Uiso 1 1 calc R . . . .
C4 C 0.8778(3) 0.22794(13) 0.72670(15) 0.0314(6) Uani 1 1 d . . . . .
C5 C 0.9522(3) 0.23604(14) 0.78351(15) 0.0339(7) Uani 1 1 d . . . . .
H5 H 1.011534 0.266510 0.781139 0.041 Uiso 1 1 calc R . . . .
C6 C 0.9391(3) 0.19919(15) 0.84399(15) 0.0359(7) Uani 1 1 d . . . . .
H6 H 0.989797 0.204504 0.882849 0.043 Uiso 1 1 calc R . . . .
C7 C 0.8527(3) 0.15501(14) 0.84742(15) 0.0356(7) Uani 1 1 d . . . . .
H7 H 0.844494 0.129954 0.888656 0.043 Uiso 1 1 calc R . . . .
C8 C 0.7770(3) 0.14677(13) 0.79057(15) 0.0317(6) Uani 1 1 d . . . . .
C9 C 0.7902(3) 0.18354(13) 0.72955(15) 0.0308(6) Uani 1 1 d . . . . .
C10 C 0.7133(3) 0.17776(13) 0.66521(15) 0.0310(6) Uani 1 1 d . . . . .
H10 H 0.674110 0.136042 0.667236 0.037 Uiso 1 1 calc R . . . .
C11 C 0.7887(3) 0.17880(13) 0.60075(15) 0.0294(6) Uani 1 1 d . . . . .
C12 C 0.7772(3) 0.13556(13) 0.54552(15) 0.0326(6) Uani 1 1 d . . . . .
H12 H 0.720301 0.103716 0.548086 0.039 Uiso 1 1 calc R . . . .
C13 C 0.8481(3) 0.13909(15) 0.48741(16) 0.0368(7) Uani 1 1 d . . . . .
H13 H 0.841265 0.109078 0.450491 0.044 Uiso 1 1 calc R . . . .
C14 C 0.9287(3) 0.18605(15) 0.48281(16) 0.0368(7) Uani 1 1 d . . . . .
H14 H 0.976324 0.188547 0.442146 0.044 Uiso 1 1 calc R . . . .
C15 C 1.0263(3) 0.27906(15) 0.52946(16) 0.0380(7) Uani 1 1 d . . . . .
C16 C 1.0974(3) 0.31797(16) 0.51688(16) 0.0381(7) Uani 1 1 d . . . . .
C17 C 1.1286(4) 0.44896(18) 0.4626(3) 0.0635(12) Uani 1 1 d . . . . .
H17A H 1.067538 0.439657 0.428584 0.095 Uiso 1 1 calc GR . . . .
H17B H 1.182920 0.478631 0.441482 0.095 Uiso 1 1 calc GR . . . .
H17C H 1.095203 0.467482 0.505301 0.095 Uiso 1 1 calc GR . . . .
C18 C 1.2741(3) 0.34008(16) 0.40643(18) 0.0447(8) Uani 1 1 d . . . . .
H18A H 1.306465 0.298995 0.418464 0.067 Uiso 1 1 calc GR . . . .
H18B H 1.335311 0.367921 0.389867 0.067 Uiso 1 1 calc GR . . . .
H18C H 1.216717 0.335037 0.369005 0.067 Uiso 1 1 calc GR . . . .
C19 C 1.3101(4) 0.3899(3) 0.5565(2) 0.0663(12) Uani 1 1 d . . . . .
H19A H 1.273154 0.412980 0.595133 0.100 Uiso 1 1 calc GR . . . .
H19B H 1.373592 0.414902 0.537557 0.100 Uiso 1 1 calc GR . . . .
H19C H 1.339699 0.349894 0.574471 0.100 Uiso 1 1 calc GR . . . .
C20 C 0.6865(3) 0.10105(14) 0.79333(15) 0.0353(7) Uani 1 1 d . . . . .
C21 C 0.6113(3) 0.06260(14) 0.79155(16) 0.0367(7) Uani 1 1 d . . . . .
C22 C 0.4091(4) -0.0119(2) 0.8483(3) 0.0675(12) Uani 1 1 d . . . . .
H22A H 0.455478 -0.020507 0.890398 0.101 Uiso 1 1 calc GR . . . .
H22B H 0.359036 -0.047859 0.838722 0.101 Uiso 1 1 calc GR . . . .
H22C H 0.362259 0.025599 0.856394 0.101 Uiso 1 1 calc GR . . . .
C23 C 0.4203(4) 0.0298(2) 0.6943(2) 0.0622(11) Uani 1 1 d . . . . .
H23A H 0.382583 0.069547 0.706339 0.093 Uiso 1 1 calc GR . . . .
H23B H 0.362285 -0.001442 0.681604 0.093 Uiso 1 1 calc GR . . . .
H23C H 0.472109 0.036426 0.654210 0.093 Uiso 1 1 calc GR . . . .
C24 C 0.5846(4) -0.07149(17) 0.7512(2) 0.0532(9) Uani 1 1 d . . . . .
H24A H 0.633625 -0.064248 0.709922 0.080 Uiso 1 1 calc GR . . . .
H24B H 0.530473 -0.105469 0.740822 0.080 Uiso 1 1 calc GR . . . .
H24C H 0.632141 -0.083216 0.791785 0.080 Uiso 1 1 calc GR . . . .

loop_
_atom_site_aniso_label
_atom_site_aniso_U_11
_atom_site_aniso_U_22
_atom_site_aniso_U_33
_atom_site_aniso_U_23
_atom_site_aniso_U_13
_atom_site_aniso_U_12
Si1 0.0407(5) 0.0394(5) 0.0440(5) -0.0029(4) 0.0059(4) -0.0017(4)
Si2 0.0445(6) 0.0345(5) 0.0454(5) 0.0042(4) 0.0019(4) -0.0043(4)
C1 0.0335(16) 0.0340(14) 0.0296(14) 0.0023(11) -0.0002(11) 0.0043(12)
C2 0.0340(15) 0.0303(13) 0.0265(13) 0.0001(10) -0.0007(11) 0.0043(11)
C3 0.0349(16) 0.0296(14) 0.0298(14) 0.0004(11) 0.0002(11) -0.0042(12)
C4 0.0380(16) 0.0286(13) 0.0276(14) -0.0008(10) -0.0004(11) 0.0022(12)
C5 0.0393(17) 0.0320(14) 0.0304(14) -0.0041(11) -0.0027(12) -0.0014(13)
C6 0.0414(18) 0.0390(16) 0.0275(14) -0.0026(12) -0.0036(12) 0.0024(13)
C7 0.0427(17) 0.0368(15) 0.0273(14) 0.0041(12) 0.0007(12) 0.0036(13)
C8 0.0349(16) 0.0308(14) 0.0295(14) -0.0012(11) 0.0011(11) 0.0018(12)
C9 0.0397(17) 0.0250(13) 0.0275(14) -0.0011(10) 0.0005(11) 0.0010(12)
C10 0.0375(17) 0.0283(14) 0.0272(14) 0.0003(10) -0.0008(11) -0.0018(12)
C11 0.0329(16) 0.0278(13) 0.0276(13) 0.0020(10) -0.0006(11) 0.0040(11)
C12 0.0386(17) 0.0289(13) 0.0304(14) 0.0010(11) -0.0061(12) 0.0026(12)
C13 0.0454(19) 0.0364(15) 0.0287(14) -0.0036(12) -0.0013(12) 0.0066(14)
C14 0.0406(17) 0.0408(16) 0.0290(14) 0.0008(12) 0.0005(12) 0.0095(14)
C15 0.0416(18) 0.0433(16) 0.0290(14) 0.0014(12) 0.0003(12) 0.0068(15)
C16 0.0384(18) 0.0444(17) 0.0315(15) 0.0024(12) 0.0010(12) -0.0007(15)
C17 0.063(3) 0.046(2) 0.082(3) 0.008(2) 0.027(2) 0.0129(19)
C18 0.047(2) 0.0408(17) 0.0466(18) 0.0046(14) 0.0106(15) -0.0004(15)
C19 0.051(2) 0.089(3) 0.059(2) -0.025(2) 0.0055(19) -0.003(2)
C20 0.0469(18) 0.0324(14) 0.0265(13) 0.0005(11) 0.0025(12) 0.0050(13)
C21 0.0446(18) 0.0345(15) 0.0311(14) 0.0022(12) 0.0045(13) -0.0033(14)
C22 0.070(3) 0.054(2) 0.078(3) -0.002(2) 0.027(2) -0.010(2)
C23 0.060(3) 0.054(2) 0.072(3) 0.005(2) -0.019(2) -0.007(2)
C24 0.060(2) 0.0415(18) 0.058(2) -0.0081(16) -0.0129(19) 0.0014(17)

loop_
_atom_type_symbol
_atom_type_description
_atom_type_scat_dispersion_real
_atom_type_scat_dispersion_imag
_atom_type_scat_source
C C 0.0181 0.0091 'International Tables Vol C Tables 4.2.6.8 and 6.1.1.4'
H H 0.0000 0.0000 'International Tables Vol C Tables 4.2.6.8 and 6.1.1.4'
Si Si 0.2541 0.3302 'International Tables Vol C Tables 4.2.6.8 and 6.1.1.4'

loop_
_exptl_crystal_face_index_h
_exptl_crystal_face_index_k
_exptl_crystal_face_index_l
_exptl_crystal_face_perp_dist
-3 5 -1 0.0295
3 -5 1 0.0295
-2 -5 0 0.0664
2 5 0 0.0664
0 1 5 0.0493
0 -1 -5 0.0493
2 4 -5 0.0492

loop_
_geom_angle_atom_site_label_1
_geom_angle_atom_site_label_2
_geom_angle_atom_site_label_3
_geom_angle
_geom_angle_site_symmetry_1
_geom_angle_site_symmetry_3
_geom_angle_publ_flag
C16 Si1 C17 107.80(18) . . ?
C16 Si1 C18 106.80(16) . . ?
C18 Si1 C17 110.42(18) . . ?
C19 Si1 C16 110.0(2) . . ?
C19 Si1 C17 110.1(2) . . ?
C19 Si1 C18 111.58(19) . . ?
C21 Si2 C23 106.40(17) . . ?
C21 Si2 C24 106.85(17) . . ?
C22 Si2 C21 111.06(19) . . ?
C22 Si2 C23 110.6(2) . . ?
C22 Si2 C24 110.1(2) . . ?
C24 Si2 C23 111.7(2) . . ?
C2 C1 C15 122.0(3) . . ?
C14 C1 C2 119.1(3) . . ?
C14 C1 C15 118.9(3) . . ?
C1 C2 C3 123.6(3) . . ?
C11 C2 C1 119.1(3) . . ?
C11 C2 C3 117.3(3) . . ?
C2 C3 H3 108.5 . . ?
C2 C3 C10 113.6(2) . 2_655 ?
C4 C3 C2 107.4(2) . . ?
C4 C3 H3 108.5 . . ?
C4 C3 C10 110.1(2) . 2_655 ?
C10 C3 H3 108.5 2_655 . ?
C5 C4 C3 122.2(3) . . ?
C5 C4 C9 120.8(3) . . ?
C9 C4 C3 116.9(3) . . ?
C4 C5 H5 120.2 . . ?
C4 C5 C6 119.7(3) . . ?
C6 C5 H5 120.2 . . ?
C5 C6 H6 119.9 . . ?
C7 C6 C5 120.1(3) . . ?
C7 C6 H6 119.9 . . ?
C6 C7 H7 119.7 . . ?
C6 C7 C8 120.6(3) . . ?
C8 C7 H7 119.7 . . ?
C7 C8 C9 119.4(3) . . ?
C7 C8 C20 121.3(3) . . ?
C9 C8 C20 119.3(3) . . ?
C4 C9 C8 119.4(3) . . ?
C4 C9 C10 117.3(2) . . ?
C8 C9 C10 123.3(3) . . ?
C3 C10 H10 108.2 2_655 . ?
C9 C10 C3 113.2(2) . 2_655 ?
C9 C10 H10 108.2 . . ?
C11 C10 C3 111.4(2) . 2_655 ?
C11 C10 C9 107.6(2) . . ?
C11 C10 H10 108.2 . . ?
C2 C11 C10 116.8(2) . . ?
C2 C11 C12 120.6(3) . . ?
C12 C11 C10 122.6(3) . . ?
C11 C12 H12 119.9 . . ?
C13 C12 C11 120.1(3) . . ?
C13 C12 H12 119.9 . . ?
C12 C13 H13 120.0 . . ?
C14 C13 C12 120.1(3) . . ?
C14 C13 H13 120.0 . . ?
C1 C14 H14 119.5 . . ?
C13 C14 C1 121.1(3) . . ?
C13 C14 H14 119.5 . . ?
C16 C15 C1 174.2(3) . . ?
C15 C16 Si1 173.0(3) . . ?
Si1 C17 H17A 109.5 . . ?
Si1 C17 H17B 109.5 . . ?
Si1 C17 H17C 109.5 . . ?
H17A C17 H17B 109.5 . . ?
H17A C17 H17C 109.5 . . ?
H17B C17 H17C 109.5 . . ?
Si1 C18 H18A 109.5 . . ?
Si1 C18 H18B 109.5 . . ?
Si1 C18 H18C 109.5 . . ?
H18A C18 H18B 109.5 . . ?
H18A C18 H18C 109.5 . . ?
H18B C18 H18C 109.5 . . ?
Si1 C19 H19A 109.5 . . ?
Si1 C19 H19B 109.5 . . ?
Si1 C19 H19C 109.5 . . ?
H19A C19 H19B 109.5 . . ?
H19A C19 H19C 109.5 . . ?
H19B C19 H19C 109.5 . . ?
C21 C20 C8 176.3(3) . . ?
C20 C21 Si2 169.6(3) . . ?
Si2 C22 H22A 109.5 . . ?
Si2 C22 H22B 109.5 . . ?
Si2 C22 H22C 109.5 . . ?
H22A C22 H22B 109.5 . . ?
H22A C22 H22C 109.5 . . ?
H22B C22 H22C 109.5 . . ?
Si2 C23 H23A 109.5 . . ?
Si2 C23 H23B 109.5 . . ?
Si2 C23 H23C 109.5 . . ?
H23A C23 H23B 109.5 . . ?
H23A C23 H23C 109.5 . . ?
H23B C23 H23C 109.5 . . ?
Si2 C24 H24A 109.5 . . ?
Si2 C24 H24B 109.5 . . ?
Si2 C24 H24C 109.5 . . ?
H24A C24 H24B 109.5 . . ?
H24A C24 H24C 109.5 . . ?
H24B C24 H24C 109.5 . . ?

loop_
_geom_bond_atom_site_label_1
_geom_bond_atom_site_label_2
_geom_bond_distance
_geom_bond_site_symmetry_2
_geom_bond_publ_flag
Si1 C16 1.839(3) . ?
Si1 C17 1.868(4) . ?
Si1 C18 1.863(4) . ?
Si1 C19 1.838(5) . ?
Si2 C21 1.846(3) . ?
Si2 C22 1.841(4) . ?
Si2 C23 1.866(4) . ?
Si2 C24 1.856(4) . ?
C1 C2 1.407(4) . ?
C1 C14 1.406(4) . ?
C1 C15 1.437(5) . ?
C2 C3 1.519(4) . ?
C2 C11 1.397(4) . ?
C3 H3 1.0000 . ?
C3 C4 1.511(4) . ?
C3 C10 1.603(4) 2_655 ?
C4 C5 1.392(4) . ?
C4 C9 1.394(4) . ?
C5 H5 0.9500 . ?
C5 C6 1.396(4) . ?
C6 H6 0.9500 . ?
C6 C7 1.381(5) . ?
C7 H7 0.9500 . ?
C7 C8 1.403(4) . ?
C8 C9 1.403(4) . ?
C8 C20 1.437(4) . ?
C9 C10 1.517(4) . ?
C10 H10 1.0000 . ?
C10 C11 1.504(4) . ?
C11 C12 1.399(4) . ?
C12 H12 0.9500 . ?
C12 C13 1.378(4) . ?
C13 H13 0.9500 . ?
C13 C14 1.376(5) . ?
C14 H14 0.9500 . ?
C15 C16 1.197(5) . ?
C17 H17A 0.9800 . ?
C17 H17B 0.9800 . ?
C17 H17C 0.9800 . ?
C18 H18A 0.9800 . ?
C18 H18B 0.9800 . ?
C18 H18C 0.9800 . ?
C19 H19A 0.9800 . ?
C19 H19B 0.9800 . ?
C19 H19C 0.9800 . ?
C20 C21 1.201(5) . ?
C22 H22A 0.9800 . ?
C22 H22B 0.9800 . ?
C22 H22C 0.9800 . ?
C23 H23A 0.9800 . ?
C23 H23B 0.9800 . ?
C23 H23C 0.9800 . ?
C24 H24A 0.9800 . ?
C24 H24B 0.9800 . ?
C24 H24C 0.9800 . ?

loop_
_geom_torsion_atom_site_label_1
_geom_torsion_atom_site_label_2
_geom_torsion_atom_site_label_3
_geom_torsion_atom_site_label_4
_geom_torsion
_geom_torsion_site_symmetry_1
_geom_torsion_site_symmetry_2
_geom_torsion_site_symmetry_3
_geom_torsion_site_symmetry_4
_geom_torsion_publ_flag
C1 C2 C3 C4 -134.8(3) . . . . ?
C1 C2 C3 C10 103.2(3) . . . 2_655 ?
C1 C2 C11 C10 -177.7(3) . . . . ?
C1 C2 C11 C12 1.7(4) . . . . ?
C2 C1 C14 C13 0.7(4) . . . . ?
C2 C3 C4 C5 136.2(3) . . . . ?
C2 C3 C4 C9 -47.4(3) . . . . ?
C2 C11 C12 C13 0.1(4) . . . . ?
C3 C2 C11 C10 3.8(4) . . . . ?
C3 C2 C11 C12 -176.8(3) . . . . ?
C3 C4 C5 C6 176.5(3) . . . . ?
C3 C4 C9 C8 -176.4(3) . . . . ?
C3 C4 C9 C10 3.6(4) . . . . ?
C3 C10 C11 C2 76.9(3) 2_655 . . . ?
C3 C10 C11 C12 -102.5(3) 2_655 . . . ?
C4 C5 C6 C7 -0.1(5) . . . . ?
C4 C9 C10 C3 -79.5(3) . . . 2_655 ?
C4 C9 C10 C11 44.0(3) . . . . ?
C5 C4 C9 C8 0.1(4) . . . . ?
C5 C4 C9 C10 -179.9(3) . . . . ?
C5 C6 C7 C8 -0.2(5) . . . . ?
C6 C7 C8 C9 0.6(4) . . . . ?
C6 C7 C8 C20 -179.9(3) . . . . ?
C7 C8 C9 C4 -0.5(4) . . . . ?
C7 C8 C9 C10 179.5(3) . . . . ?
C8 C9 C10 C3 100.4(3) . . . 2_655 ?
C8 C9 C10 C11 -136.0(3) . . . . ?
C9 C4 C5 C6 0.2(4) . . . . ?
C9 C10 C11 C2 -47.7(3) . . . . ?
C9 C10 C11 C12 132.9(3) . . . . ?
C10 C3 C4 C5 -99.6(3) 2_655 . . . ?
C10 C3 C4 C9 76.8(3) 2_655 . . . ?
C10 C11 C12 C13 179.4(3) . . . . ?
C11 C2 C3 C4 43.6(3) . . . . ?
C11 C2 C3 C10 -78.4(3) . . . 2_655 ?
C11 C12 C13 C14 -1.5(5) . . . . ?
C12 C13 C14 C1 1.1(5) . . . . ?
C14 C1 C2 C3 176.3(3) . . . . ?
C14 C1 C2 C11 -2.1(4) . . . . ?
C15 C1 C2 C3 -3.9(4) . . . . ?
C15 C1 C2 C11 177.7(3) . . . . ?
C15 C1 C14 C13 -179.1(3) . . . . ?
C20 C8 C9 C4 180.0(3) . . . . ?
C20 C8 C9 C10 0.0(4) . . . . ?
C22 Si2 C21 C20 -177.1(16) . . . . ?
C23 Si2 C21 C20 -56.7(17) . . . . ?
C24 Si2 C21 C20 62.8(16) . . . . ?

loop_
_exptl_oxdiff_crystal_face_indexfrac_h
_exptl_oxdiff_crystal_face_indexfrac_k
_exptl_oxdiff_crystal_face_indexfrac_l
_exptl_oxdiff_crystal_face_x
_exptl_oxdiff_crystal_face_y
_exptl_oxdiff_crystal_face_z
-2.9874 5.0031 -1.0256 -0.5250 -0.1333 -0.0069
2.9874 -5.0031 1.0256 0.5250 0.1333 0.0069
-2.0211 -5.0035 -0.0049 -0.0604 0.4336 -0.1040
2.0211 5.0035 0.0049 0.0604 -0.4336 0.1040
-0.0163 1.0281 5.0149 0.0541 -0.1456 -0.3846
0.0163 -1.0281 -5.0149 -0.0541 0.1456 0.3846
2.0374 3.9754 -5.0100 0.0063 -0.2880 0.4886
